data_4021839
loop_
_publ_author_name
'Sk. Sahabuddin'
'Ashim Roy'
'Michael G. B. Drew'
'Biswajit Gopal Roy'
'Basudeb Achari'
'Sukhendu B. Mandal'

_publ_section_title
;
 Sequential Ring-Closing Metathesis and Nitrone Cycloaddition on
 Glucose-Derived Substrates: A Divergent Approach to Analogues of
 Spiroannulated Carbanucleosides and Conformationally Locked Nucleosides
;
_journal_name_full 'Journal of Organic Chemistry'
_journal_page_first 5980
_journal_page_last 5992
_journal_paper_doi 10.1021/jo0606554
_journal_volume 71
_journal_year 2006
_chemical_formula_sum 'C14 H17 N O4'
_chemical_formula_weight 263.28
_chemical_name_systematic
; 

 ? 

;
_space_group_IT_number 19
_symmetry_cell_setting orthorhombic
_symmetry_space_group_name_Hall 'P 2ac 2ab'
_symmetry_space_group_name_H-M 'P 21 21 21'
_atom_sites_solution_hydrogens geom
_atom_sites_solution_primary direct
_atom_sites_solution_secondary difmap
_audit_creation_method SHELXL-97
_cell_angle_alpha 90.00
_cell_angle_beta 90.00
_cell_angle_gamma 90.00
_cell_formula_units_Z 4
_cell_length_a 6.240(9)
_cell_length_b 10.604(12)
_cell_length_c 19.21(2)
_cell_measurement_temperature 293(2)
_cell_volume 1271(3)
_computing_cell_refinement XDS
_computing_data_collection 'XDS (Kabsch, 1988)'
_computing_data_reduction XDS
_computing_molecular_graphics PLATON(Spek,2004)
_computing_structure_refinement 'SHELXL-97 (Sheldrick, 1997)'
_computing_structure_solution 'SHELXS-97 (Sheldrick, 1997)'
_diffrn_ambient_temperature 293(2)
_diffrn_measured_fraction_theta_full 0.872
_diffrn_measured_fraction_theta_max 0.872
_diffrn_measurement_device 'Marresearch Image Plate'
_diffrn_measurement_method '95 frames at 2 degree intervals, counting time 2 min.'
_diffrn_radiation_monochromator graphite
_diffrn_radiation_source 'fine-focus sealed tube'
_diffrn_radiation_type MoK\a
_diffrn_radiation_wavelength 0.71073
_diffrn_reflns_av_R_equivalents 0.0384
_diffrn_reflns_av_sigmaI/netI 0.0430
_diffrn_reflns_limit_h_max 7
_diffrn_reflns_limit_h_min -6
_diffrn_reflns_limit_k_max 12
_diffrn_reflns_limit_k_min -12
_diffrn_reflns_limit_l_max 13
_diffrn_reflns_limit_l_min -23
_diffrn_reflns_number 5729
_diffrn_reflns_theta_full 25.74
_diffrn_reflns_theta_max 25.74
_diffrn_reflns_theta_min 2.19
_exptl_absorpt_coefficient_mu 0.101
_exptl_absorpt_correction_type none
_exptl_crystal_colour white
_exptl_crystal_density_diffrn 1.376
_exptl_crystal_density_method 'not measured'
_exptl_crystal_description parallelopiped
_exptl_crystal_F_000 560
_exptl_crystal_size_max 0.20
_exptl_crystal_size_mid 0.15
_exptl_crystal_size_min 0.15
_refine_diff_density_max 0.142
_refine_diff_density_min -0.126
_refine_diff_density_rms 0.033
_refine_ls_abs_structure_details 'Flack H D (1983), Acta Cryst. A39, 876-881'
_refine_ls_abs_structure_Flack 2.1(15)
_refine_ls_extinction_coef 0.040(6)
_refine_ls_extinction_expression Fc^*^=kFc[1+0.001xFc^2^\l^3^/sin(2\q)]^-1/4^
_refine_ls_extinction_method SHELXL
_refine_ls_goodness_of_fit_ref 0.936
_refine_ls_hydrogen_treatment mixed
_refine_ls_matrix_type full
_refine_ls_number_parameters 175
_refine_ls_number_reflns 2129
_refine_ls_number_restraints 0
_refine_ls_restrained_S_all 0.936
_refine_ls_R_factor_all 0.0578
_refine_ls_R_factor_gt 0.0448
_refine_ls_shift/su_max 0.000
_refine_ls_shift/su_mean 0.000
_refine_ls_structure_factor_coef Fsqd
_refine_ls_weighting_details
;

  w=1/[\s^2^(Fo^2^)+(0.0823P)^2^+0.1721P] where P=(Fo^2^+2Fc^2^)/3 

;
_refine_ls_weighting_scheme calc
_refine_ls_wR_factor_gt 0.1126
_refine_ls_wR_factor_ref 0.1195
_reflns_number_gt 1811
_reflns_number_total 2129
_reflns_threshold_expression >2sigma(I)
_cod_data_source_file jo0606554si20060515_023810_4.cif
_cod_database_code 4021839

loop_
_symmetry_equiv_pos_as_xyz
'x, y, z'
'-x, y+1/2, -z+1/2'
'x+1/2, -y+1/2, -z'
'-x+1/2, -y, z+1/2'

loop_
_atom_site_label
_atom_site_type_symbol
_atom_site_fract_x
_atom_site_fract_y
_atom_site_fract_z
_atom_site_U_iso_or_equiv
_atom_site_adp_type
_atom_site_occupancy
_atom_site_symmetry_multiplicity
_atom_site_calc_flag
_atom_site_refinement_flags
N1 N 0.5025(3) 0.81554(19) 0.37114(14) 0.0361(6) Uani 1 1 d .
C2 C 0.2927(4) 0.75240(19) 0.36882(15) 0.0270(6) Uani 1 1 d .
H2 H 0.2369 0.7386 0.4159 0.032 Uiso 1 1 calc R
C3 C 0.2972(4) 0.62585(19) 0.32650(16) 0.0311(6) Uani 1 1 d .
H3 H 0.4455 0.6051 0.3142 0.037 Uiso 1 1 calc R
O3 O 0.2060(3) 0.52447(15) 0.36576(13) 0.0472(6) Uani 1 1 d .
H3A H 0.0818 0.5418 0.3759 0.057 Uiso 1 1 calc R
C4 C 0.1699(4) 0.6539(2) 0.26027(15) 0.0315(6) Uani 1 1 d .
H4 H 0.1040 0.5769 0.2419 0.038 Uiso 1 1 calc R
C5 C -0.0017(4) 0.7462(2) 0.28635(16) 0.0297(6) Uani 1 1 d .
H5 H -0.0812 0.7863 0.2483 0.036 Uiso 1 1 calc R
O5 O -0.1363(3) 0.67642(16) 0.33198(12) 0.0382(5) Uani 1 1 d .
H5A H -0.2291 0.7230 0.3479 0.046 Uiso 1 1 calc R
C6 C 0.1412(3) 0.83963(19) 0.32643(14) 0.0231(5) Uani 1 1 d .
H6 H 0.0598 0.8984 0.3556 0.028 Uiso 1 1 calc R
O7 O 0.5120(3) 0.88980(16) 0.30743(12) 0.0416(5) Uani 1 1 d .
C8 C 0.2996(4) 0.9054(2) 0.27749(16) 0.0331(7) Uani 1 1 d .
H8 H 0.2646 0.9953 0.2738 0.040 Uiso 1 1 calc R
C9 C 0.3012(6) 0.8459(2) 0.20597(18) 0.0480(8) Uani 1 1 d .
H9A H 0.1744 0.8724 0.1806 0.058 Uiso 1 1 calc R
H9B H 0.4258 0.8752 0.1805 0.058 Uiso 1 1 calc R
O10 O 0.3056(4) 0.71080(16) 0.20958(13) 0.0491(6) Uani 1 1 d .
C11 C 0.5321(5) 0.9026(3) 0.4313(2) 0.0517(9) Uani 1 1 d .
H11A H 0.6661 0.9473 0.4248 0.062 Uiso 1 1 calc R
H11B H 0.5468 0.8518 0.4731 0.062 Uiso 1 1 calc R
C12 C 0.3579(4) 0.9992(2) 0.44420(16) 0.0340(7) Uani 1 1 d .
C13 C 0.3494(5) 1.1081(2) 0.40405(17) 0.0392(7) Uani 1 1 d .
H13 H 0.4579 1.1244 0.3721 0.047 Uiso 1 1 calc R
C14 C 0.1818(6) 1.1925(3) 0.41092(17) 0.0471(8) Uani 1 1 d .
H14 H 0.1779 1.2644 0.3832 0.057 Uiso 1 1 calc R
C15 C 0.0221(6) 1.1711(3) 0.4580(2) 0.0532(9) Uani 1 1 d .
H15 H -0.0921 1.2271 0.4614 0.064 Uiso 1 1 calc R
C16 C 0.0300(5) 1.0676(3) 0.5001(2) 0.0561(10) Uani 1 1 d .
H16 H -0.0764 1.0546 0.5332 0.067 Uiso 1 1 calc R
C17 C 0.1982(6) 0.9810(3) 0.49344(17) 0.0463(8) Uani 1 1 d .
H17 H 0.2028 0.9106 0.5223 0.056 Uiso 1 1 calc R

loop_
_atom_site_aniso_label
_atom_site_aniso_U_11
_atom_site_aniso_U_22
_atom_site_aniso_U_33
_atom_site_aniso_U_23
_atom_site_aniso_U_13
_atom_site_aniso_U_12
N1 0.0212(10) 0.0302(10) 0.0569(18) -0.0056(10) -0.0059(10) 0.0021(9)
C2 0.0216(12) 0.0231(11) 0.0361(17) -0.0027(10) -0.0027(11) 0.0053(9)
C3 0.0242(13) 0.0205(11) 0.0487(19) -0.0024(10) 0.0023(11) 0.0055(9)
O3 0.0433(12) 0.0256(9) 0.0728(18) 0.0133(9) -0.0041(12) -0.0002(8)
C4 0.0312(14) 0.0244(11) 0.0389(17) -0.0107(11) 0.0038(11) -0.0026(10)
C5 0.0244(13) 0.0307(11) 0.0340(17) -0.0028(11) -0.0067(11) 0.0051(10)
O5 0.0198(9) 0.0320(9) 0.0628(15) -0.0015(9) 0.0061(8) 0.0006(7)
C6 0.0205(12) 0.0196(10) 0.0292(16) -0.0039(10) 0.0002(9) 0.0071(8)
O7 0.0251(10) 0.0378(9) 0.0617(16) -0.0007(10) 0.0112(9) -0.0033(7)
C8 0.0331(14) 0.0205(11) 0.0457(19) 0.0028(11) 0.0083(12) 0.0042(10)
C9 0.0640(19) 0.0399(14) 0.040(2) 0.0062(13) 0.0191(16) 0.0034(14)
O10 0.0608(13) 0.0360(10) 0.0504(15) -0.0101(9) 0.0284(11) 0.0023(9)
C11 0.0381(18) 0.0450(16) 0.072(3) -0.0167(16) -0.0205(16) 0.0025(13)
C12 0.0347(14) 0.0297(12) 0.0378(18) -0.0080(12) -0.0024(12) -0.0098(10)
C13 0.0473(17) 0.0317(13) 0.039(2) -0.0126(12) 0.0157(13) -0.0123(12)
C14 0.073(2) 0.0349(14) 0.034(2) -0.0078(12) -0.0013(17) 0.0037(15)
C15 0.052(2) 0.0539(18) 0.053(2) -0.0188(17) 0.0044(16) 0.0085(16)
C16 0.0481(19) 0.071(2) 0.049(3) -0.0265(17) 0.0245(17) -0.0194(16)
C17 0.070(2) 0.0395(14) 0.0290(18) 0.0012(12) 0.0000(16) -0.0177(15)

loop_
_atom_type_symbol
_atom_type_description
_atom_type_scat_dispersion_real
_atom_type_scat_dispersion_imag
_atom_type_scat_source
C C 0.0033 0.0016 'International Tables Vol C Tables 4.2.6.8 and 6.1.1.4'
H H 0.0000 0.0000 'International Tables Vol C Tables 4.2.6.8 and 6.1.1.4'
N N 0.0061 0.0033 'International Tables Vol C Tables 4.2.6.8 and 6.1.1.4'
O O 0.0106 0.0060 'International Tables Vol C Tables 4.2.6.8 and 6.1.1.4'

loop_
_geom_angle_atom_site_label_1
_geom_angle_atom_site_label_2
_geom_angle_atom_site_label_3
_geom_angle
O7 N1 C2 104.9(2)
O7 N1 C11 108.2(2)
C2 N1 C11 114.6(2)
N1 C2 C6 106.6(2)
N1 C2 C3 112.9(2)
C6 C2 C3 104.4(2)
O3 C3 C4 112.2(2)
O3 C3 C2 111.2(3)
C4 C3 C2 104.79(19)
O10 C4 C3 110.0(2)
O10 C4 C5 111.6(2)
C3 C4 C5 102.4(2)
O5 C5 C4 106.4(2)
O5 C5 C6 111.6(2)
C4 C5 C6 99.8(2)
C8 C6 C5 111.1(2)
C8 C6 C2 101.5(2)
C5 C6 C2 103.37(18)
C8 O7 N1 110.89(18)
O7 C8 C9 107.8(2)
O7 C8 C6 107.1(2)
C9 C8 C6 111.8(2)
O10 C9 C8 111.9(2)
C4 O10 C9 116.4(2)
N1 C11 C12 117.2(2)
C17 C12 C13 117.8(3)
C17 C12 C11 122.2(3)
C13 C12 C11 119.9(3)
C14 C13 C12 120.9(3)
C15 C14 C13 120.5(3)
C16 C15 C14 120.0(3)
C15 C16 C17 120.1(3)
C12 C17 C16 120.6(3)

loop_
_geom_bond_atom_site_label_1
_geom_bond_atom_site_label_2
_geom_bond_distance
N1 O7 1.456(4)
N1 C2 1.471(4)
N1 C11 1.491(4)
C2 C6 1.553(4)
C2 C3 1.569(4)
C3 O3 1.431(3)
C3 C4 1.529(4)
C4 O10 1.424(4)
C4 C5 1.534(4)
C5 O5 1.421(4)
C5 C6 1.539(4)
C6 C8 1.532(4)
O7 C8 1.454(4)
C8 C9 1.512(5)
C9 O10 1.434(4)
C11 C12 1.514(4)
C12 C17 1.387(4)
C12 C13 1.389(4)
C13 C14 1.383(5)
C14 C15 1.365(5)
C15 C16 1.363(5)
C16 C17 1.400(5)

loop_
_cod_related_entry_id
_cod_related_entry_database
_cod_related_entry_code
1 ChemSpider 21194322
